data_4517671
loop_
_publ_author_name
'Shao, Zhichao'
'Zhao, Yujie'
'Xie, Qiong'
'Wang, Hongfei'
'Cui, Yang'
'Yang, Xiaoqian'
'Hou, Hongwei'

_publ_section_title
;
 Efficient Identification for Alcohol Homologues and Hyperthermy Based on
 Coordination Polymer Multiple Structural Transformations.
;
_journal_issue 21
_journal_name_full 'ACS applied materials &amp; interfaces'
_journal_page_first 24141
_journal_page_last 24148
_journal_paper_doi 10.1021/acsami.0c05208
_journal_volume 12
_journal_year 2020
_chemical_formula_moiety 'C52 H37 N2 O16 Zn2'
_chemical_formula_sum 'C52 H37 N2 O16 Zn2'
_chemical_formula_weight 1076.57
_space_group_crystal_system triclinic
_space_group_IT_number 2
_space_group_name_Hall '-P 1'
_space_group_name_H-M_alt 'P -1'
_atom_sites_solution_hydrogens geom
_audit_creation_date 2019-12-19
_audit_creation_method
;
Olex2 1.2-beta
(compiled 2018.05.29 svn.r3508 for OlexSys, GUI svn.r5506)
;
_cell_angle_alpha 71.45(8)
_cell_angle_beta 80.84(7)
_cell_angle_gamma 79.61(8)
_cell_formula_units_Z 2
_cell_length_a 7.95(4)
_cell_length_b 15.86(7)
_cell_length_c 21.62(9)
_cell_measurement_reflns_used 6775
_cell_measurement_temperature 293(2)
_cell_measurement_theta_max 21.93
_cell_measurement_theta_min 2.64
_cell_volume 2527(2)
_computing_cell_refinement 'SAINT v8.37A (Bruker, 2015)'
_computing_data_reduction 'SAINT v8.37A (Bruker, 2015)'
_computing_molecular_graphics 'Olex2 (Dolomanov et al., 2009)'
_computing_publication_material 'Olex2 (Dolomanov et al., 2009)'
_computing_structure_refinement 'ShelXL (Sheldrick, 2015)'
_computing_structure_solution 'SHELXT 2014/5 (Sheldrick, 2014)'
_diffrn_ambient_temperature 293.15
_diffrn_measured_fraction_theta_full 0.995
_diffrn_measured_fraction_theta_max 0.989
_diffrn_measurement_device_type 'Bruker APEX-II CCD'
_diffrn_measurement_method '\f and \w scans'
_diffrn_radiation_type MoK\a
_diffrn_radiation_wavelength 0.71073
_diffrn_reflns_av_R_equivalents 0.1083
_diffrn_reflns_av_unetI/netI 0.1915
_diffrn_reflns_Laue_measured_fraction_full 0.995
_diffrn_reflns_Laue_measured_fraction_max 0.989
_diffrn_reflns_limit_h_max 10
_diffrn_reflns_limit_h_min -10
_diffrn_reflns_limit_k_max 20
_diffrn_reflns_limit_k_min -20
_diffrn_reflns_limit_l_max 28
_diffrn_reflns_limit_l_min -28
_diffrn_reflns_number 31866
_diffrn_reflns_point_group_measured_fraction_full 0.995
_diffrn_reflns_point_group_measured_fraction_max 0.989
_diffrn_reflns_theta_full 25.242
_diffrn_reflns_theta_max 27.583
_diffrn_reflns_theta_min 2.712
_diffrn_standards_number 0
_exptl_absorpt_coefficient_mu 1.021
_exptl_absorpt_correction_T_max 0.7456
_exptl_absorpt_correction_T_min 0.6491
_exptl_absorpt_correction_type multi-scan
_exptl_absorpt_process_details
;
SADABS-2016/2 (Bruker,2016/2) was used for absorption correction.
wR2(int) was 0.0800 before and 0.0549 after correction.
The Ratio of minimum to maximum transmission is 0.8706.
The \l/2 correction factor is Not present.
;
_exptl_crystal_colour yellow
_exptl_crystal_colour_primary yellow
_exptl_crystal_density_diffrn 1.415
_exptl_crystal_description block
_exptl_crystal_F_000 1102
_exptl_crystal_size_max 0.12
_exptl_crystal_size_mid 0.11
_exptl_crystal_size_min 0.1
_refine_diff_density_max 0.527
_refine_diff_density_min -0.454
_refine_diff_density_rms 0.073
_refine_ls_extinction_method none
_refine_ls_goodness_of_fit_ref 0.986
_refine_ls_hydrogen_treatment constr
_refine_ls_matrix_type full
_refine_ls_number_parameters 649
_refine_ls_number_reflns 11592
_refine_ls_number_restraints 0
_refine_ls_restrained_S_all 0.986
_refine_ls_R_factor_all 0.2029
_refine_ls_R_factor_gt 0.0658
_refine_ls_shift/su_max 0.001
_refine_ls_shift/su_mean 0.000
_refine_ls_structure_factor_coef Fsqd
_refine_ls_weighting_details 'w=1/[\s^2^(Fo^2^)+(0.0415P)^2^] where P=(Fo^2^+2Fc^2^)/3'
_refine_ls_weighting_scheme calc
_refine_ls_wR_factor_gt 0.0954
_refine_ls_wR_factor_ref 0.1240
_reflns_Friedel_coverage 0.000
_reflns_number_gt 5000
_reflns_number_total 11592
_reflns_threshold_expression 'I > 2\s(I)'
_cod_data_source_file am0c05208_si_002.cif
_cod_data_source_block 1-MeCN-thermal
_cod_depositor_comments 'Adding full bibliography for 4517663--4517671.cif.'
_cod_original_cell_volume 2526(20)
_cod_database_code 4517671
_shelx_shelxl_version_number 2018/3
_shelx_space_group_comment
;
The symmetry employed for this shelxl refinement is uniquely defined
by the following loop, which should always be used as a source of
symmetry information in preference to the above space-group names.
They are only intended as comments.
;
_shelx_estimated_absorpt_t_max 0.905
_shelx_estimated_absorpt_t_min 0.887
_olex2_refinement_description
;
1. Fixed Uiso
 At 1.2 times of:
  All C(H) groups, All C(H,H) groups
2.a Secondary CH2 refined with riding coordinates:
 C1(H1A,H1B), C11(H11A,H11B), C21(H21A,H21B)
2.b Aromatic/amide H refined with riding coordinates:
 C4(H4), C5(H5), C7(H7), C8(H8), C9(H9), C14(H14), C15(H15), C17(H17),
 C18(H18), C19(H19), C24(H24), C25(H25), C27(H27), C28(H28), C29(H29), C31(H31),
  C34(H34), C35(H35), C37(H37), C38(H38), C39(H39), C41(H41), C42(H42),
 C44(H44), C45(H45), C46(H46), C47(H47), C49(H49), C50(H50), C51(H51), C52(H52)
;
_olex2_submission_special_instructions 'No special instructions were received'

loop_
_space_group_symop_operation_xyz
'x, y, z'
'-x, -y, -z'

loop_
_atom_site_label
_atom_site_type_symbol
_atom_site_fract_x
_atom_site_fract_y
_atom_site_fract_z
_atom_site_U_iso_or_equiv
_atom_site_adp_type
_atom_site_occupancy
_atom_site_site_symmetry_order
_atom_site_calc_flag
_atom_site_refinement_flags_posn
_atom_site_refinement_flags_adp
_atom_site_refinement_flags_occupancy
_atom_site_disorder_assembly
_atom_site_disorder_group
Zn01 Zn -0.37238(6) 0.44859(3) 0.54558(2) 0.03582(16) Uani 1 1 d . . . . .
Zn2 Zn 0.92224(6) 0.03075(3) 0.91720(2) 0.03927(17) Uani 1 1 d . . . . .
O1 O 1.5246(4) 0.4822(2) 0.92587(16) 0.0828(12) Uani 1 1 d . . . . .
O2 O 1.7973(4) 0.4363(2) 0.96170(15) 0.0731(11) Uani 1 1 d . . . . .
O3 O 1.2083(3) 0.02525(18) 0.99516(12) 0.0439(8) Uani 1 1 d . . . . .
O4 O 1.0423(3) 0.12526(18) 0.92254(13) 0.0473(8) Uani 1 1 d . . . . .
O5 O 1.6228(5) -0.4232(3) 0.76231(17) 0.0830(11) Uani 1 1 d . . . . .
O6 O 1.7408(5) -0.3732(3) 0.65366(18) 0.0853(12) Uani 1 1 d . . . . .
O7 O 1.1045(5) 0.0232(2) 0.80591(17) 0.0824(12) Uani 1 1 d . . . . .
O8 O 1.0288(4) -0.08010(19) 0.89753(15) 0.0580(9) Uani 1 1 d . . . . .
O9 O -0.0468(6) 1.0493(3) 0.3769(2) 0.1304(17) Uani 1 1 d . . . . .
O10 O 0.2191(6) 1.0265(3) 0.4159(2) 0.1184(15) Uani 1 1 d . . . . .
O11 O -0.4889(4) 0.65109(18) 0.44484(13) 0.0520(8) Uani 1 1 d . . . . .
O12 O -0.2951(4) 0.57226(19) 0.51534(13) 0.0485(8) Uani 1 1 d . . . . .
O13 O -1.1771(5) 0.7790(2) 0.80297(16) 0.0779(11) Uani 1 1 d . . . . .
O14 O -1.1180(5) 0.7045(3) 0.91092(16) 0.0754(11) Uani 1 1 d . . . . .
O15 O -0.5496(4) 0.48972(18) 0.61606(12) 0.0472(8) Uani 1 1 d . . . . .
O16 O -0.7383(4) 0.57144(18) 0.54410(13) 0.0516(8) Uani 1 1 d . . . . .
N0AA N 0.7227(4) 0.1050(2) 0.86526(15) 0.0381(9) Uani 1 1 d . . . . .
N1 N -0.1855(4) 0.3777(2) 0.60515(14) 0.0315(8) Uani 1 1 d . . . . .
C1 C 1.7235(7) -0.4504(4) 0.7082(3) 0.0830(18) Uani 1 1 d . . . . .
H1A H 1.836110 -0.480431 0.720500 0.100 Uiso 1 1 calc R . . . .
H1B H 1.666682 -0.491973 0.696930 0.100 Uiso 1 1 calc R . . . .
C2 C 1.5613(6) -0.3328(4) 0.7362(3) 0.0565(14) Uani 1 1 d . . . . .
C3 C 1.6303(7) -0.3047(5) 0.6710(3) 0.0676(16) Uani 1 1 d . . . . .
C4 C 1.5901(8) -0.2186(5) 0.6335(3) 0.090(2) Uani 1 1 d . . . . .
H4 H 1.635016 -0.199507 0.589738 0.109 Uiso 1 1 calc R . . . .
C5 C 1.4788(7) -0.1594(4) 0.6628(3) 0.0868(19) Uani 1 1 d . . . . .
H5 H 1.448995 -0.100349 0.637722 0.104 Uiso 1 1 calc R . . . .
C6 C 1.4119(6) -0.1866(4) 0.7283(3) 0.0612(14) Uani 1 1 d . . . . .
C7 C 1.4533(6) -0.2762(4) 0.7665(2) 0.0578(14) Uani 1 1 d . . . . .
H7 H 1.409498 -0.296284 0.810353 0.069 Uiso 1 1 calc R . . . .
C8 C 1.2995(6) -0.1205(3) 0.7580(3) 0.0662(15) Uani 1 1 d . . . . .
H8 H 1.285290 -0.061926 0.730186 0.079 Uiso 1 1 calc R . . . .
C9 C 1.2184(6) -0.1312(3) 0.8163(2) 0.0578(14) Uani 1 1 d . . . . .
H9 H 1.226641 -0.188948 0.845451 0.069 Uiso 1 1 calc R . . . .
C10 C 1.1117(6) -0.0569(4) 0.8401(3) 0.0489(13) Uani 1 1 d . . . . .
C11 C 1.6891(7) 0.5108(4) 0.9239(3) 0.0850(18) Uani 1 1 d . . . . .
H11A H 1.741392 0.530351 0.878856 0.102 Uiso 1 1 calc R . . . .
H11B H 1.673362 0.560699 0.942007 0.102 Uiso 1 1 calc R . . . .
C12 C 1.5549(6) 0.3882(3) 0.9494(2) 0.0503(13) Uani 1 1 d . . . . .
C13 C 1.7162(6) 0.3623(4) 0.9718(2) 0.0505(13) Uani 1 1 d . . . . .
C14 C 1.7732(6) 0.2743(3) 1.0013(2) 0.0543(13) Uani 1 1 d . . . . .
H14 H 1.879101 0.256654 1.018005 0.065 Uiso 1 1 calc R . . . .
C15 C 1.6653(6) 0.2114(3) 1.00536(19) 0.0481(12) Uani 1 1 d . . . . .
H15 H 1.701747 0.150735 1.024484 0.058 Uiso 1 1 calc R . . . .
C16 C 1.5036(5) 0.2374(3) 0.98137(18) 0.0379(11) Uani 1 1 d . . . . .
C17 C 1.4460(6) 0.3302(3) 0.95297(19) 0.0484(12) Uani 1 1 d . . . . .
H17 H 1.338664 0.349900 0.937583 0.058 Uiso 1 1 calc R . . . .
C18 C 1.4010(5) 0.1683(3) 0.98360(18) 0.0395(11) Uani 1 1 d . . . . .
H18 H 1.441506 0.109949 1.007168 0.047 Uiso 1 1 calc R . . . .
C19 C 1.2576(5) 0.1784(3) 0.95627(18) 0.0397(11) Uani 1 1 d . . . . .
H19 H 1.212361 0.236379 0.933654 0.048 Uiso 1 1 calc R . . . .
C20 C 1.1650(5) 0.1048(3) 0.95904(19) 0.0357(11) Uani 1 1 d . . . . .
C21 C -1.2204(7) 0.7793(4) 0.8697(3) 0.0807(17) Uani 1 1 d . . . . .
H21A H -1.341625 0.774486 0.882841 0.097 Uiso 1 1 calc R . . . .
H21B H -1.198230 0.835098 0.874273 0.097 Uiso 1 1 calc R . . . .
C22 C -1.0568(6) 0.7037(3) 0.8039(2) 0.0499(12) Uani 1 1 d . . . . .
C23 C -1.0217(6) 0.6598(4) 0.8689(2) 0.0536(13) Uani 1 1 d . . . . .
C24 C -0.9037(7) 0.5850(3) 0.8835(2) 0.0610(14) Uani 1 1 d . . . . .
H24 H -0.877962 0.556644 0.926399 0.073 Uiso 1 1 calc R . . . .
C25 C -0.8217(6) 0.5518(3) 0.8316(2) 0.0537(13) Uani 1 1 d . . . . .
H25 H -0.741053 0.500353 0.840578 0.064 Uiso 1 1 calc R . . . .
C26 C -0.8587(5) 0.5948(3) 0.76618(19) 0.0396(11) Uani 1 1 d . . . . .
C27 C -0.9788(6) 0.6730(3) 0.7529(2) 0.0489(12) Uani 1 1 d . . . . .
H27 H -1.004412 0.703248 0.710192 0.059 Uiso 1 1 calc R . . . .
C28 C -0.7638(5) 0.5588(3) 0.7140(2) 0.0432(12) Uani 1 1 d . . . . .
H28 H -0.674259 0.512582 0.726469 0.052 Uiso 1 1 calc R . . . .
C29 C -0.7901(5) 0.5843(3) 0.65094(19) 0.0418(11) Uani 1 1 d . . . . .
H29 H -0.880773 0.629394 0.637464 0.050 Uiso 1 1 calc R . . . .
C30 C -0.6840(6) 0.5454(3) 0.6002(2) 0.0379(11) Uani 1 1 d . . . . .
C31 C 0.0987(10) 1.0914(4) 0.3739(4) 0.139(3) Uani 1 1 d . . . . .
H31 H 0.114492 1.149946 0.349564 0.166 Uiso 1 1 calc R . . . .
C32 C -0.0135(8) 0.9611(4) 0.4159(2) 0.0739(17) Uani 1 1 d . . . . .
C33 C 0.1448(8) 0.9484(4) 0.4384(3) 0.0767(17) Uani 1 1 d . . . . .
C34 C 0.2113(7) 0.8676(4) 0.4780(3) 0.0805(18) Uani 1 1 d . . . . .
H34 H 0.317253 0.859189 0.493719 0.097 Uiso 1 1 calc R . . . .
C35 C 0.1112(6) 0.7976(3) 0.4937(2) 0.0614(14) Uani 1 1 d . . . . .
H35 H 0.153337 0.741229 0.520127 0.074 Uiso 1 1 calc R . . . .
C36 C -0.0493(6) 0.8094(3) 0.4711(2) 0.0472(12) Uani 1 1 d . . . . .
C37 C -0.1130(6) 0.8947(3) 0.4309(2) 0.0678(15) Uani 1 1 d . . . . .
H37 H -0.219396 0.905012 0.415110 0.081 Uiso 1 1 calc R . . . .
C38 C -0.1410(5) 0.7312(3) 0.48597(19) 0.0424(12) Uani 1 1 d . . . . .
H38 H -0.095265 0.678732 0.515783 0.051 Uiso 1 1 calc R . . . .
C39 C -0.2813(5) 0.7272(3) 0.46168(19) 0.0459(12) Uani 1 1 d . . . . .
H39 H -0.333964 0.779840 0.434113 0.055 Uiso 1 1 calc R . . . .
C40 C -0.3609(5) 0.6428(3) 0.4758(2) 0.0367(11) Uani 1 1 d . . . . .
C41 C -0.0575(5) 0.4174(3) 0.61208(18) 0.0376(11) Uani 1 1 d . . . . .
H41 H -0.052077 0.477280 0.588230 0.045 Uiso 1 1 calc R . . . .
C42 C 0.0671(5) 0.3722(3) 0.65363(18) 0.0394(11) Uani 1 1 d . . . . .
H42 H 0.153996 0.401998 0.657256 0.047 Uiso 1 1 calc R . . . .
C43 C 0.0634(5) 0.2825(3) 0.69002(17) 0.0310(10) Uani 1 1 d . . . . .
C44 C -0.0700(5) 0.2416(3) 0.68203(18) 0.0410(11) Uani 1 1 d . . . . .
H44 H -0.077825 0.181750 0.705138 0.049 Uiso 1 1 calc R . . . .
C45 C -0.1905(5) 0.2904(3) 0.63963(18) 0.0394(11) Uani 1 1 d . . . . .
H45 H -0.278100 0.262138 0.634696 0.047 Uiso 1 1 calc R . . . .
C46 C 0.1955(5) 0.2296(3) 0.73377(18) 0.0446(12) Uani 1 1 d . . . . .
H46 H 0.179855 0.170689 0.757132 0.054 Uiso 1 1 calc R . . . .
C47 C 0.3334(5) 0.2581(3) 0.74283(19) 0.0456(12) Uani 1 1 d . . . . .
H47 H 0.348494 0.317220 0.720098 0.055 Uiso 1 1 calc R . . . .
C48 C 0.4647(5) 0.2046(3) 0.78552(18) 0.0379(11) Uani 1 1 d . . . . .
C49 C 0.5854(5) 0.2451(3) 0.80195(19) 0.0462(12) Uani 1 1 d . . . . .
H49 H 0.581586 0.307203 0.786116 0.055 Uiso 1 1 calc R . . . .
C50 C 0.7111(5) 0.1947(3) 0.84143(19) 0.0406(11) Uani 1 1 d . . . . .
H50 H 0.789534 0.223826 0.851733 0.049 Uiso 1 1 calc R . . . .
C51 C 0.4779(5) 0.1122(3) 0.8112(2) 0.0516(13) Uani 1 1 d . . . . .
H51 H 0.399540 0.081734 0.802289 0.062 Uiso 1 1 calc R . . . .
C52 C 0.6066(6) 0.0646(3) 0.8502(2) 0.0519(13) Uani 1 1 d . . . . .
H52 H 0.613049 0.002450 0.866611 0.062 Uiso 1 1 calc R . . . .

loop_
_atom_site_aniso_label
_atom_site_aniso_U_11
_atom_site_aniso_U_22
_atom_site_aniso_U_33
_atom_site_aniso_U_23
_atom_site_aniso_U_13
_atom_site_aniso_U_12
Zn01 0.0315(3) 0.0422(4) 0.0288(3) -0.0020(2) -0.0140(2) 0.0012(2)
Zn2 0.0360(3) 0.0395(3) 0.0394(3) -0.0022(2) -0.0198(3) -0.0017(3)
O1 0.089(3) 0.053(3) 0.106(3) 0.006(2) -0.048(2) -0.029(2)
O2 0.075(3) 0.076(3) 0.070(2) 0.002(2) -0.032(2) -0.040(2)
O3 0.0420(18) 0.0385(19) 0.0435(17) -0.0009(15) -0.0084(14) -0.0035(15)
O4 0.0447(19) 0.045(2) 0.0501(19) -0.0036(15) -0.0224(16) -0.0047(15)
O5 0.086(3) 0.085(3) 0.079(3) -0.041(2) 0.003(2) 0.005(2)
O6 0.076(3) 0.112(4) 0.076(3) -0.054(3) 0.010(2) -0.001(3)
O7 0.098(3) 0.050(2) 0.085(3) -0.010(2) 0.016(2) -0.017(2)
O8 0.059(2) 0.061(2) 0.048(2) -0.0174(17) -0.0047(18) 0.0063(18)
O9 0.155(4) 0.061(3) 0.163(4) 0.018(3) -0.078(3) -0.027(3)
O10 0.127(4) 0.076(3) 0.149(4) 0.007(3) -0.040(3) -0.058(3)
O11 0.049(2) 0.055(2) 0.0532(19) -0.0079(16) -0.0192(16) -0.0104(16)
O12 0.055(2) 0.045(2) 0.0417(18) 0.0006(15) -0.0197(16) -0.0086(16)
O13 0.085(3) 0.082(3) 0.068(3) -0.039(2) -0.003(2) 0.014(2)
O14 0.073(3) 0.103(3) 0.061(2) -0.045(2) 0.004(2) -0.011(2)
O15 0.0420(19) 0.053(2) 0.0425(18) -0.0163(15) -0.0033(15) 0.0066(16)
O16 0.059(2) 0.058(2) 0.0315(17) -0.0089(15) -0.0103(16) 0.0043(16)
N0AA 0.035(2) 0.038(2) 0.040(2) -0.0062(18) -0.0140(17) -0.0045(18)
N1 0.030(2) 0.037(2) 0.0265(19) -0.0060(17) -0.0083(16) -0.0040(18)
C1 0.066(4) 0.091(5) 0.106(5) -0.058(4) -0.002(4) -0.002(4)
C2 0.046(3) 0.072(4) 0.063(4) -0.034(3) -0.005(3) -0.012(3)
C3 0.058(4) 0.093(5) 0.064(4) -0.044(4) 0.005(3) -0.013(4)
C4 0.087(5) 0.117(6) 0.058(4) -0.032(4) 0.024(4) -0.011(4)
C5 0.088(5) 0.092(5) 0.061(4) -0.012(4) 0.022(3) -0.009(4)
C6 0.053(4) 0.069(4) 0.068(4) -0.032(3) 0.003(3) -0.012(3)
C7 0.052(3) 0.077(4) 0.051(3) -0.029(3) 0.008(3) -0.023(3)
C8 0.067(4) 0.071(4) 0.057(4) -0.011(3) -0.003(3) -0.019(3)
C9 0.059(4) 0.062(4) 0.052(3) -0.018(3) -0.003(3) -0.010(3)
C10 0.035(3) 0.060(4) 0.060(4) -0.029(3) -0.011(3) -0.001(3)
C11 0.107(5) 0.069(4) 0.086(4) -0.003(3) -0.029(4) -0.049(4)
C12 0.056(3) 0.043(3) 0.053(3) -0.004(2) -0.020(3) -0.016(3)
C13 0.047(3) 0.066(4) 0.045(3) -0.012(3) -0.011(3) -0.029(3)
C14 0.038(3) 0.071(4) 0.057(3) -0.015(3) -0.018(2) -0.012(3)
C15 0.047(3) 0.048(3) 0.050(3) -0.013(2) -0.017(2) -0.002(3)
C16 0.039(3) 0.047(3) 0.030(2) -0.009(2) -0.006(2) -0.015(2)
C17 0.045(3) 0.046(3) 0.053(3) -0.002(2) -0.024(2) -0.012(3)
C18 0.043(3) 0.042(3) 0.032(2) -0.005(2) -0.011(2) -0.007(2)
C19 0.040(3) 0.035(3) 0.042(3) -0.003(2) -0.015(2) -0.004(2)
C20 0.036(3) 0.042(3) 0.030(2) -0.012(2) -0.003(2) -0.005(2)
C21 0.067(4) 0.101(5) 0.087(5) -0.058(4) 0.008(4) -0.002(4)
C22 0.044(3) 0.052(3) 0.057(3) -0.024(3) -0.004(3) -0.003(3)
C23 0.050(4) 0.075(4) 0.049(3) -0.034(3) 0.004(3) -0.023(3)
C24 0.069(4) 0.079(4) 0.036(3) -0.016(3) -0.010(3) -0.010(3)
C25 0.052(3) 0.057(3) 0.051(3) -0.016(3) -0.013(3) 0.001(3)
C26 0.040(3) 0.048(3) 0.033(3) -0.013(2) -0.007(2) -0.008(2)
C27 0.051(3) 0.054(3) 0.041(3) -0.016(2) -0.009(2) 0.002(3)
C28 0.036(3) 0.050(3) 0.042(3) -0.011(2) -0.011(2) -0.002(2)
C29 0.042(3) 0.040(3) 0.039(3) -0.008(2) -0.011(2) 0.006(2)
C30 0.042(3) 0.032(3) 0.037(3) -0.009(2) 0.004(2) -0.007(2)
C31 0.152(7) 0.068(5) 0.179(7) 0.037(5) -0.064(6) -0.067(5)
C32 0.089(5) 0.048(4) 0.078(4) 0.008(3) -0.031(3) -0.021(4)
C33 0.086(5) 0.060(4) 0.086(4) -0.003(3) -0.019(4) -0.041(4)
C34 0.074(4) 0.064(4) 0.101(5) -0.001(3) -0.028(4) -0.028(4)
C35 0.064(4) 0.048(3) 0.067(3) -0.001(3) -0.026(3) -0.007(3)
C36 0.054(3) 0.043(3) 0.043(3) -0.005(2) -0.013(2) -0.011(3)
C37 0.069(4) 0.048(4) 0.089(4) -0.008(3) -0.035(3) -0.012(3)
C38 0.042(3) 0.045(3) 0.036(3) -0.007(2) -0.004(2) -0.006(2)
C39 0.044(3) 0.050(3) 0.040(3) -0.007(2) -0.012(2) 0.001(2)
C40 0.036(3) 0.045(3) 0.033(3) -0.015(2) -0.001(2) -0.011(2)
C41 0.038(3) 0.035(3) 0.035(2) 0.000(2) -0.014(2) -0.004(2)
C42 0.032(3) 0.044(3) 0.043(3) -0.009(2) -0.018(2) -0.002(2)
C43 0.025(2) 0.037(3) 0.025(2) 0.000(2) -0.0085(19) -0.002(2)
C44 0.047(3) 0.033(3) 0.034(3) 0.008(2) -0.014(2) -0.007(2)
C45 0.036(3) 0.042(3) 0.036(3) 0.003(2) -0.015(2) -0.012(2)
C46 0.041(3) 0.043(3) 0.039(3) 0.008(2) -0.019(2) -0.003(2)
C47 0.048(3) 0.037(3) 0.045(3) 0.004(2) -0.022(2) 0.000(2)
C48 0.028(3) 0.046(3) 0.033(3) 0.000(2) -0.013(2) -0.003(2)
C49 0.042(3) 0.042(3) 0.047(3) 0.003(2) -0.023(2) -0.001(2)
C50 0.037(3) 0.046(3) 0.044(3) -0.010(2) -0.013(2) -0.017(2)
C51 0.049(3) 0.043(3) 0.065(3) -0.005(3) -0.034(3) -0.008(2)
C52 0.056(3) 0.036(3) 0.062(3) 0.003(2) -0.032(3) -0.009(3)

loop_
_atom_type_symbol
_atom_type_description
_atom_type_scat_dispersion_real
_atom_type_scat_dispersion_imag
_atom_type_scat_source
C C 0.0033 0.0016 'International Tables Vol C Tables 4.2.6.8 and 6.1.1.4'
H H 0.0000 0.0000 'International Tables Vol C Tables 4.2.6.8 and 6.1.1.4'
N N 0.0061 0.0033 'International Tables Vol C Tables 4.2.6.8 and 6.1.1.4'
O O 0.0106 0.0060 'International Tables Vol C Tables 4.2.6.8 and 6.1.1.4'
Zn Zn 0.2839 1.4301 'International Tables Vol C Tables 4.2.6.8 and 6.1.1.4'

loop_
_geom_angle_atom_site_label_1
_geom_angle_atom_site_label_2
_geom_angle_atom_site_label_3
_geom_angle
_geom_angle_site_symmetry_1
_geom_angle_site_symmetry_3
_geom_angle_publ_flag
O11 Zn01 Zn01 81.5(3) 2_466 2_466 ?
O11 Zn01 O12 160.42(13) 2_466 . ?
O11 Zn01 O15 89.0(3) 2_466 . ?
O11 Zn01 O16 86.4(2) 2_466 2_466 ?
O11 Zn01 N1 99.6(3) 2_466 . ?
O12 Zn01 Zn01 78.9(2) . 2_466 ?
O12 Zn01 O15 88.6(3) . . ?
O12 Zn01 O16 89.5(2) . 2_466 ?
O12 Zn01 N1 100.0(3) . . ?
O15 Zn01 Zn01 84.4(3) . 2_466 ?
O15 Zn01 O16 160.88(12) . 2_466 ?
O16 Zn01 Zn01 76.6(3) 2_466 2_466 ?
N1 Zn01 Zn01 177.17(9) . 2_466 ?
N1 Zn01 O15 98.2(3) . . ?
N1 Zn01 O16 100.9(3) . 2_466 ?
O3 Zn2 N0AA 100.5(3) 2_757 . ?
O4 Zn2 O3 110.7(2) . 2_757 ?
O4 Zn2 N0AA 101.4(3) . . ?
O8 Zn2 O3 97.9(3) . 2_757 ?
O8 Zn2 O4 126.4(3) . . ?
O8 Zn2 N0AA 117.1(2) . . ?
C12 O1 C11 104.8(4) . . ?
C13 O2 C11 105.4(5) . . ?
C20 O3 Zn2 123.4(3) . 2_757 ?
C20 O4 Zn2 119.7(3) . . ?
C2 O5 C1 105.6(4) . . ?
C3 O6 C1 105.2(5) . . ?
C10 O8 Zn2 106.7(4) . . ?
C32 O9 C31 107.2(5) . . ?
C33 O10 C31 105.0(5) . . ?
C40 O11 Zn01 124.8(3) . 2_466 ?
C40 O12 Zn01 128.1(4) . . ?
C22 O13 C21 106.5(4) . . ?
C23 O14 C21 105.2(5) . . ?
C30 O15 Zn01 121.4(4) . . ?
C30 O16 Zn01 131.5(4) . 2_466 ?
C50 N0AA Zn2 121.0(3) . . ?
C50 N0AA C52 118.0(4) . . ?
C52 N0AA Zn2 120.8(4) . . ?
C41 N1 Zn01 120.8(4) . . ?
C41 N1 C45 118.2(4) . . ?
C45 N1 Zn01 121.0(3) . . ?
O5 C1 H1A 110.0 . . ?
O5 C1 H1B 110.0 . . ?
O6 C1 O5 108.7(5) . . ?
O6 C1 H1A 110.0 . . ?
O6 C1 H1B 110.0 . . ?
H1A C1 H1B 108.3 . . ?
C3 C2 O5 108.4(5) . . ?
C7 C2 O5 128.8(6) . . ?
C7 C2 C3 122.8(6) . . ?
O6 C3 C2 111.2(6) . . ?
C4 C3 O6 128.2(6) . . ?
C4 C3 C2 120.6(6) . . ?
C3 C4 H4 121.0 . . ?
C3 C4 C5 118.0(6) . . ?
C5 C4 H4 121.0 . . ?
C4 C5 H5 119.1 . . ?
C6 C5 C4 121.7(6) . . ?
C6 C5 H5 119.1 . . ?
C5 C6 C7 119.7(5) . . ?
C5 C6 C8 119.8(6) . . ?
C7 C6 C8 120.5(6) . . ?
C2 C7 C6 117.2(6) . . ?
C2 C7 H7 121.4 . . ?
C6 C7 H7 121.4 . . ?
C6 C8 H8 114.8 . . ?
C9 C8 C6 130.5(5) . . ?
C9 C8 H8 114.8 . . ?
C8 C9 H9 117.7 . . ?
C8 C9 C10 124.6(5) . . ?
C10 C9 H9 117.7 . . ?
O7 C10 O8 121.7(5) . . ?
O7 C10 C9 121.7(6) . . ?
O8 C10 C9 116.6(5) . . ?
O1 C11 H11A 110.1 . . ?
O1 C11 H11B 110.1 . . ?
O2 C11 O1 108.0(5) . . ?
O2 C11 H11A 110.1 . . ?
O2 C11 H11B 110.1 . . ?
H11A C11 H11B 108.4 . . ?
C13 C12 O1 108.9(4) . . ?
C17 C12 O1 127.1(5) . . ?
C17 C12 C13 123.9(5) . . ?
O2 C13 C12 110.7(5) . . ?
C14 C13 O2 128.3(5) . . ?
C14 C13 C12 120.9(5) . . ?
C13 C14 H14 121.4 . . ?
C13 C14 C15 117.2(5) . . ?
C15 C14 H14 121.4 . . ?
C14 C15 H15 119.0 . . ?
C14 C15 C16 121.9(5) . . ?
C16 C15 H15 119.0 . . ?
C15 C16 C17 119.3(4) . . ?
C15 C16 C18 119.3(5) . . ?
C17 C16 C18 121.3(5) . . ?
C12 C17 C16 116.8(5) . . ?
C12 C17 H17 121.6 . . ?
C16 C17 H17 121.6 . . ?
C16 C18 H18 115.9 . . ?
C19 C18 C16 128.3(4) . . ?
C19 C18 H18 115.9 . . ?
C18 C19 H19 117.5 . . ?
C18 C19 C20 124.9(4) . . ?
C20 C19 H19 117.5 . . ?
O3 C20 O4 122.8(4) . . ?
O3 C20 C19 120.8(5) . . ?
O4 C20 C19 116.4(4) . . ?
O13 C21 O14 108.9(4) . . ?
O13 C21 H21A 109.9 . . ?
O13 C21 H21B 109.9 . . ?
O14 C21 H21A 109.9 . . ?
O14 C21 H21B 109.9 . . ?
H21A C21 H21B 108.3 . . ?
O13 C22 C23 108.6(5) . . ?
C27 C22 O13 128.9(5) . . ?
C27 C22 C23 122.4(5) . . ?
O14 C23 C22 110.7(5) . . ?
C24 C23 O14 128.4(5) . . ?
C24 C23 C22 120.9(5) . . ?
C23 C24 H24 121.1 . . ?
C23 C24 C25 117.8(5) . . ?
C25 C24 H24 121.1 . . ?
C24 C25 H25 119.2 . . ?
C24 C25 C26 121.7(5) . . ?
C26 C25 H25 119.2 . . ?
C25 C26 C28 119.0(5) . . ?
C27 C26 C25 118.9(4) . . ?
C27 C26 C28 122.1(4) . . ?
C22 C27 C26 118.4(5) . . ?
C22 C27 H27 120.8 . . ?
C26 C27 H27 120.8 . . ?
C26 C28 H28 116.0 . . ?
C29 C28 C26 128.0(5) . . ?
C29 C28 H28 116.0 . . ?
C28 C29 H29 117.7 . . ?
C28 C29 C30 124.7(5) . . ?
C30 C29 H29 117.7 . . ?
O15 C30 C29 118.8(4) . . ?
O16 C30 O15 125.4(4) . . ?
O16 C30 C29 115.8(5) . . ?
O9 C31 O10 107.8(5) . . ?
O9 C31 H31 126.1 . . ?
O10 C31 H31 126.1 . . ?
C33 C32 O9 108.8(5) . . ?
C37 C32 O9 128.4(6) . . ?
C37 C32 C33 122.8(6) . . ?
C32 C33 O10 111.1(6) . . ?
C34 C33 O10 127.1(6) . . ?
C34 C33 C32 121.8(5) . . ?
C33 C34 H34 121.8 . . ?
C33 C34 C35 116.4(6) . . ?
C35 C34 H34 121.8 . . ?
C34 C35 H35 118.8 . . ?
C36 C35 C34 122.5(5) . . ?
C36 C35 H35 118.8 . . ?
C35 C36 C37 118.9(5) . . ?
C35 C36 C38 119.2(5) . . ?
C37 C36 C38 121.8(5) . . ?
C32 C37 C36 117.7(6) . . ?
C32 C37 H37 121.2 . . ?
C36 C37 H37 121.2 . . ?
C36 C38 H38 116.3 . . ?
C39 C38 C36 127.4(4) . . ?
C39 C38 H38 116.3 . . ?
C38 C39 H39 117.9 . . ?
C38 C39 C40 124.3(4) . . ?
C40 C39 H39 117.9 . . ?
O11 C40 C39 115.1(4) . . ?
O12 C40 O11 126.6(4) . . ?
O12 C40 C39 118.3(5) . . ?
N1 C41 H41 119.0 . . ?
N1 C41 C42 122.1(5) . . ?
C42 C41 H41 119.0 . . ?
C41 C42 H42 119.7 . . ?
C41 C42 C43 120.6(4) . . ?
C43 C42 H42 119.7 . . ?
C42 C43 C44 116.8(4) . . ?
C42 C43 C46 123.2(4) . . ?
C44 C43 C46 120.0(5) . . ?
C43 C44 H44 120.1 . . ?
C45 C44 C43 119.9(5) . . ?
C45 C44 H44 120.1 . . ?
N1 C45 C44 122.4(4) . . ?
N1 C45 H45 118.8 . . ?
C44 C45 H45 118.8 . . ?
C43 C46 H46 116.9 . . ?
C47 C46 C43 126.3(5) . . ?
C47 C46 H46 116.9 . . ?
C46 C47 H47 117.1 . . ?
C46 C47 C48 125.8(5) . . ?
C48 C47 H47 117.1 . . ?
C49 C48 C47 121.0(5) . . ?
C51 C48 C47 122.8(4) . . ?
C51 C48 C49 116.1(4) . . ?
C48 C49 H49 119.4 . . ?
C50 C49 C48 121.2(5) . . ?
C50 C49 H49 119.4 . . ?
N0AA C50 C49 121.8(4) . . ?
N0AA C50 H50 119.1 . . ?
C49 C50 H50 119.1 . . ?
C48 C51 H51 119.7 . . ?
C48 C51 C52 120.6(4) . . ?
C52 C51 H51 119.7 . . ?
N0AA C52 C51 122.4(5) . . ?
N0AA C52 H52 118.8 . . ?
C51 C52 H52 118.8 . . ?

loop_
_geom_bond_atom_site_label_1
_geom_bond_atom_site_label_2
_geom_bond_distance
_geom_bond_site_symmetry_2
_geom_bond_publ_flag
Zn01 Zn01 2.949(9) 2_466 ?
Zn01 O11 2.026(8) 2_466 ?
Zn01 O12 2.035(9) . ?
Zn01 O15 2.085(7) . ?
Zn01 O16 2.093(8) 2_466 ?
Zn01 N1 2.053(7) . ?
Zn2 O3 2.023(7) 2_757 ?
Zn2 O4 1.958(7) . ?
Zn2 O8 1.953(8) . ?
Zn2 N0AA 2.053(7) . ?
O1 C11 1.450(8) . ?
O1 C12 1.402(8) . ?
O2 C11 1.432(7) . ?
O2 C13 1.379(7) . ?
O3 C20 1.274(6) . ?
O4 C20 1.283(6) . ?
O5 C1 1.448(7) . ?
O5 C2 1.390(8) . ?
O6 C1 1.414(7) . ?
O6 C3 1.379(7) . ?
O7 C10 1.246(7) . ?
O8 C10 1.284(7) . ?
O9 C31 1.420(8) . ?
O9 C32 1.387(8) . ?
O10 C31 1.458(8) . ?
O10 C33 1.382(8) . ?
O11 C40 1.270(6) . ?
O12 C40 1.257(6) . ?
O13 C21 1.431(8) . ?
O13 C22 1.386(7) . ?
O14 C21 1.439(7) . ?
O14 C23 1.381(6) . ?
O15 C30 1.274(6) . ?
O16 C30 1.270(7) . ?
N0AA C50 1.342(7) . ?
N0AA C52 1.345(6) . ?
N1 C41 1.340(6) . ?
N1 C45 1.352(7) . ?
C1 H1A 0.9700 . ?
C1 H1B 0.9700 . ?
C2 C3 1.387(8) . ?
C2 C7 1.375(7) . ?
C3 C4 1.358(8) . ?
C4 H4 0.9300 . ?
C4 C5 1.402(8) . ?
C5 H5 0.9300 . ?
C5 C6 1.389(8) . ?
C6 C7 1.407(8) . ?
C6 C8 1.490(8) . ?
C7 H7 0.9300 . ?
C8 H8 0.9300 . ?
C8 C9 1.294(7) . ?
C9 H9 0.9300 . ?
C9 C10 1.503(8) . ?
C11 H11A 0.9700 . ?
C11 H11B 0.9700 . ?
C12 C13 1.388(8) . ?
C12 C17 1.351(7) . ?
C13 C14 1.364(8) . ?
C14 H14 0.9300 . ?
C14 C15 1.403(7) . ?
C15 H15 0.9300 . ?
C15 C16 1.406(8) . ?
C16 C17 1.422(8) . ?
C16 C18 1.464(7) . ?
C17 H17 0.9300 . ?
C18 H18 0.9300 . ?
C18 C19 1.328(7) . ?
C19 H19 0.9300 . ?
C19 C20 1.469(7) . ?
C21 H21A 0.9700 . ?
C21 H21B 0.9700 . ?
C22 C23 1.404(8) . ?
C22 C27 1.361(7) . ?
C23 C24 1.356(8) . ?
C24 H24 0.9300 . ?
C24 C25 1.408(7) . ?
C25 H25 0.9300 . ?
C25 C26 1.413(8) . ?
C26 C27 1.403(7) . ?
C26 C28 1.466(7) . ?
C27 H27 0.9300 . ?
C28 H28 0.9300 . ?
C28 C29 1.332(7) . ?
C29 H29 0.9300 . ?
C29 C30 1.497(7) . ?
C31 H31 0.9300 . ?
C32 C33 1.380(9) . ?
C32 C37 1.357(8) . ?
C33 C34 1.362(8) . ?
C34 H34 0.9300 . ?
C34 C35 1.405(8) . ?
C35 H35 0.9300 . ?
C35 C36 1.398(8) . ?
C36 C37 1.409(7) . ?
C36 C38 1.474(8) . ?
C37 H37 0.9300 . ?
C38 H38 0.9300 . ?
C38 C39 1.326(7) . ?
C39 H39 0.9300 . ?
C39 C40 1.505(8) . ?
C41 H41 0.9300 . ?
C41 C42 1.385(6) . ?
C42 H42 0.9300 . ?
C42 C43 1.393(7) . ?
C43 C44 1.397(7) . ?
C43 C46 1.481(7) . ?
C44 H44 0.9300 . ?
C44 C45 1.385(6) . ?
C45 H45 0.9300 . ?
C46 H46 0.9300 . ?
C46 C47 1.322(7) . ?
C47 H47 0.9300 . ?
C47 C48 1.466(7) . ?
C48 C49 1.392(7) . ?
C48 C51 1.384(8) . ?
C49 H49 0.9300 . ?
C49 C50 1.383(6) . ?
C50 H50 0.9300 . ?
C51 H51 0.9300 . ?
C51 C52 1.385(7) . ?
C52 H52 0.9300 . ?
